data_7105062
loop_
_publ_author_name
'Gopinath, Pushparathinam'
'Nilaya, Surapaneni'
'Debi, Tripathy Ranjan'
'Ramkumar, Venkatachalam'
'Muraleedharan, Kannoth Manheri'

_publ_section_title
;
 As many as six tandem reactions in one step! Unprecedented formation
 of highly functionalized benzothiophenes.
;
_journal_issue 46
_journal_name_full 'Chemical communications (Cambridge, England)'
_journal_page_first 7131
_journal_page_last 7133
_journal_paper_doi 10.1039/b914424b
_journal_year 2009
_chemical_formula_moiety 'C14 H12 O4 S'
_chemical_formula_sum 'C14 H12 O4 S'
_chemical_formula_weight 276.30
_chemical_name_systematic
;

?

;
_space_group_IT_number 14
_symmetry_cell_setting monoclinic
_symmetry_space_group_name_Hall '-P 2ybc'
_symmetry_space_group_name_H-M 'P 1 21/c 1'
_atom_sites_solution_hydrogens geom
_atom_sites_solution_primary direct
_atom_sites_solution_secondary difmap
_audit_creation_method SHELXL-97
_cell_angle_alpha 90.00
_cell_angle_beta 91.270(2)
_cell_angle_gamma 90.00
_cell_formula_units_Z 4
_cell_length_a 10.3417(4)
_cell_length_b 9.8285(4)
_cell_length_c 12.6105(4)
_cell_measurement_reflns_used 3412
_cell_measurement_temperature 298(2)
_cell_measurement_theta_max 28.23
_cell_measurement_theta_min 2.63
_cell_volume 1281.46(8)
_computing_cell_refinement 'APEX II,Bruker,2004'
_computing_data_collection 'APEX II,Bruker,2004'
_computing_data_reduction SAINT,Bruker,2004
_computing_molecular_graphics 'ORTEP-3 (Farrugia, 1997)'
_computing_publication_material 'SHELXL-97 (Sheldrick, 1997)'
_computing_structure_refinement 'SHELXL-97 (Sheldrick, 1997)'
_computing_structure_solution 'SHELXS-97 (Sheldrick, 1997)'
_diffrn_ambient_temperature 298(2)
_diffrn_measured_fraction_theta_full 0.998
_diffrn_measured_fraction_theta_max 0.985
_diffrn_measurement_device_type 'Bruker Apex II CCD area detector'
_diffrn_measurement_method 'phi and omega scans'
_diffrn_radiation_monochromator graphite
_diffrn_radiation_source 'fine-focus sealed tube'
_diffrn_radiation_type MoK\a
_diffrn_radiation_wavelength 0.71073
_diffrn_reflns_av_R_equivalents 0.0197
_diffrn_reflns_av_sigmaI/netI 0.0288
_diffrn_reflns_limit_h_max 14
_diffrn_reflns_limit_h_min -13
_diffrn_reflns_limit_k_max 13
_diffrn_reflns_limit_k_min -9
_diffrn_reflns_limit_l_max 17
_diffrn_reflns_limit_l_min -16
_diffrn_reflns_number 9635
_diffrn_reflns_theta_full 25.00
_diffrn_reflns_theta_max 29.88
_diffrn_reflns_theta_min 3.23
_exptl_absorpt_coefficient_mu 0.259
_exptl_absorpt_correction_T_max 0.9380
_exptl_absorpt_correction_T_min 0.9079
_exptl_absorpt_correction_type multi-scan
_exptl_absorpt_process_details 'SADABS (Bruker, 1999)'
_exptl_crystal_colour colourless
_exptl_crystal_density_diffrn 1.432
_exptl_crystal_density_method 'not measured'
_exptl_crystal_description Block
_exptl_crystal_F_000 576
_exptl_crystal_size_max 0.38
_exptl_crystal_size_mid 0.28
_exptl_crystal_size_min 0.25
_refine_diff_density_max 0.205
_refine_diff_density_min -0.162
_refine_diff_density_rms 0.040
_refine_ls_extinction_method none
_refine_ls_goodness_of_fit_ref 0.691
_refine_ls_hydrogen_treatment mixed
_refine_ls_matrix_type full
_refine_ls_number_parameters 177
_refine_ls_number_reflns 3643
_refine_ls_number_restraints 0
_refine_ls_restrained_S_all 0.691
_refine_ls_R_factor_all 0.0713
_refine_ls_R_factor_gt 0.0404
_refine_ls_shift/su_max 0.000
_refine_ls_shift/su_mean 0.000
_refine_ls_structure_factor_coef Fsqd
_refine_ls_weighting_details 'calc w=1/[\s^2^(Fo^2^)+(0.1000P)^2^+1.0192P] where P=(Fo^2^+2Fc^2^)/3'
_refine_ls_weighting_scheme calc
_refine_ls_wR_factor_gt 0.1126
_refine_ls_wR_factor_ref 0.1470
_reflns_number_gt 2348
_reflns_number_total 3643
_reflns_threshold_expression >2sigma(I)
_cod_data_source_file b914424b.txt
_cod_data_source_block new
_cod_depositor_comments
;
The following automatic conversions were performed:
'_symmetry_cell_setting' value 'Monoclinic' changed to 'monoclinic'
according to '/home/saulius/struct/CIF-dictionaries/cif_core.dic'
dictionary named 'cif_core.dic' version 2.4.1 from 2010-06-29.

Automatic conversion script
Id: cif_fix_enum 1527 2010-12-29 10:47:43Z saulius 
;
_cod_original_sg_symbol_H-M P2(1)/c
_cod_database_code 7105062

loop_
_symmetry_equiv_pos_as_xyz
'x, y, z'
'-x, y+1/2, -z+1/2'
'-x, -y, -z'
'x, -y-1/2, z-1/2'

loop_
_atom_site_label
_atom_site_type_symbol
_atom_site_fract_x
_atom_site_fract_y
_atom_site_fract_z
_atom_site_U_iso_or_equiv
_atom_site_adp_type
_atom_site_occupancy
_atom_site_symmetry_multiplicity
_atom_site_calc_flag
_atom_site_refinement_flags
_atom_site_disorder_assembly
_atom_site_disorder_group
C1 C 1.01906(18) 0.15706(19) 0.59490(15) 0.0497(4) Uani 1 1 d . . .
C2 C 1.1387(2) 0.1742(2) 0.64705(19) 0.0631(6) Uani 1 1 d . . .
H2 H 1.1988 0.2367 0.6227 0.076 Uiso 1 1 calc R . .
C3 C 1.1650(2) 0.0964(3) 0.7351(2) 0.0721(7) Uani 1 1 d . . .
H3 H 1.2436 0.1076 0.7713 0.086 Uiso 1 1 calc R . .
C4 C 1.0776(2) 0.0016(3) 0.77166(18) 0.0707(7) Uani 1 1 d . . .
H4 H 1.0984 -0.0496 0.8316 0.085 Uiso 1 1 calc R . .
C5 C 0.9612(2) -0.0174(2) 0.72057(16) 0.0605(5) Uani 1 1 d . . .
H5 H 0.9033 -0.0821 0.7449 0.073 Uiso 1 1 calc R . .
C6 C 0.93002(18) 0.06158(19) 0.63113(14) 0.0489(4) Uani 1 1 d . . .
C7 C 0.81551(18) 0.06072(19) 0.56572(15) 0.0473(4) Uani 1 1 d . . .
C8 C 0.81817(18) 0.15275(19) 0.48370(15) 0.0469(4) Uani 1 1 d . . .
C9 C 0.71339(19) 0.16743(19) 0.40740(15) 0.0490(4) Uani 1 1 d . . .
C10 C 0.72415(19) 0.2726(2) 0.31994(14) 0.0490(4) Uani 1 1 d . . .
H10 H 0.8152 0.2879 0.3035 0.059 Uiso 1 1 calc R . .
C11 C 0.5349(2) 0.2784(2) 0.22247(18) 0.0624(6) Uani 1 1 d . . .
C12 C 0.5207(2) 0.3807(2) 0.30953(18) 0.0596(5) Uani 1 1 d . . .
H12A H 0.4700 0.3438 0.3666 0.071 Uiso 1 1 calc R . .
H12B H 0.4794 0.4629 0.2831 0.071 Uiso 1 1 calc R . .
C13 C 0.65804(18) 0.40897(19) 0.34687(14) 0.0481(4) Uani 1 1 d . . .
H13 H 0.6933 0.4785 0.3000 0.058 Uiso 1 1 calc R . .
C14 C 0.6755(2) 0.4595(2) 0.45960(16) 0.0580(5) Uani 1 1 d . . .
H14A H 0.6329 0.5456 0.4669 0.087 Uiso 1 1 calc R . .
H14B H 0.7661 0.4699 0.4760 0.087 Uiso 1 1 calc R . .
H14C H 0.6387 0.3949 0.5075 0.087 Uiso 1 1 calc R . .
O1 O 0.71812(16) -0.02423(17) 0.58522(14) 0.0657(4) Uani 1 1 d . . .
O2 O 0.61510(14) 0.09773(16) 0.41438(12) 0.0635(4) Uani 1 1 d . . .
O3 O 0.65474(15) 0.22351(15) 0.22764(11) 0.0611(4) Uani 1 1 d . . .
O4 O 0.4590(2) 0.24326(19) 0.15512(17) 0.0945(7) Uani 1 1 d . . .
S1 S 0.96328(5) 0.24399(5) 0.48352(4) 0.05439(17) Uani 1 1 d . . .
H1X H 0.662(3) -0.016(3) 0.537(2) 0.086(9) Uiso 1 1 d . . .

loop_
_atom_site_aniso_label
_atom_site_aniso_U_11
_atom_site_aniso_U_22
_atom_site_aniso_U_33
_atom_site_aniso_U_23
_atom_site_aniso_U_13
_atom_site_aniso_U_12
C1 0.0517(10) 0.0450(9) 0.0522(10) -0.0061(8) -0.0032(8) 0.0123(8)
C2 0.0555(11) 0.0611(13) 0.0722(14) -0.0121(11) -0.0096(10) 0.0090(10)
C3 0.0630(13) 0.0794(16) 0.0727(15) -0.0172(13) -0.0213(11) 0.0219(12)
C4 0.0785(15) 0.0780(16) 0.0548(12) 0.0001(11) -0.0153(10) 0.0317(13)
C5 0.0669(12) 0.0619(12) 0.0526(11) 0.0071(9) 0.0006(9) 0.0198(10)
C6 0.0532(10) 0.0482(10) 0.0451(9) -0.0012(8) -0.0016(7) 0.0143(8)
C7 0.0501(10) 0.0440(9) 0.0478(9) 0.0006(8) 0.0002(7) 0.0087(7)
C8 0.0495(9) 0.0444(9) 0.0468(9) 0.0004(7) -0.0027(7) 0.0095(7)
C9 0.0542(10) 0.0447(10) 0.0480(10) -0.0044(8) -0.0038(8) 0.0126(8)
C10 0.0536(10) 0.0512(10) 0.0418(9) -0.0011(8) -0.0048(7) 0.0128(8)
C11 0.0716(14) 0.0520(11) 0.0629(13) -0.0087(10) -0.0183(10) 0.0101(10)
C12 0.0536(11) 0.0529(11) 0.0716(13) -0.0141(10) -0.0122(9) 0.0139(9)
C13 0.0544(10) 0.0420(9) 0.0476(10) 0.0003(7) -0.0041(8) 0.0082(7)
C14 0.0694(13) 0.0518(11) 0.0525(11) -0.0097(9) -0.0054(9) 0.0101(9)
O1 0.0596(9) 0.0675(10) 0.0698(10) 0.0172(8) -0.0068(7) -0.0060(7)
O2 0.0591(9) 0.0597(9) 0.0711(10) 0.0045(7) -0.0106(7) 0.0007(7)
O3 0.0778(10) 0.0606(9) 0.0442(7) -0.0103(6) -0.0112(6) 0.0221(7)
O4 0.0980(14) 0.0821(13) 0.1012(14) -0.0319(10) -0.0506(12) 0.0166(10)
S1 0.0562(3) 0.0489(3) 0.0579(3) 0.0050(2) -0.0019(2) 0.0037(2)

loop_
_atom_type_symbol
_atom_type_description
_atom_type_scat_dispersion_real
_atom_type_scat_dispersion_imag
_atom_type_scat_source
C C 0.0033 0.0016 'International Tables Vol C Tables 4.2.6.8 and 6.1.1.4'
H H 0.0000 0.0000 'International Tables Vol C Tables 4.2.6.8 and 6.1.1.4'
O O 0.0106 0.0060 'International Tables Vol C Tables 4.2.6.8 and 6.1.1.4'
S S 0.1246 0.1234 'International Tables Vol C Tables 4.2.6.8 and 6.1.1.4'

loop_
_geom_angle_atom_site_label_1
_geom_angle_atom_site_label_2
_geom_angle_atom_site_label_3
_geom_angle
_geom_angle_site_symmetry_1
_geom_angle_site_symmetry_3
_geom_angle_publ_flag
C6 C1 C2 120.63(19) . . ?
C6 C1 S1 112.71(14) . . ?
C2 C1 S1 126.66(17) . . ?
C3 C2 C1 118.1(2) . . ?
C3 C2 H2 121.0 . . ?
C1 C2 H2 121.0 . . ?
C2 C3 C4 121.8(2) . . ?
C2 C3 H3 119.1 . . ?
C4 C3 H3 119.1 . . ?
C5 C4 C3 120.7(2) . . ?
C5 C4 H4 119.7 . . ?
C3 C4 H4 119.7 . . ?
C4 C5 C6 119.2(2) . . ?
C4 C5 H5 120.4 . . ?
C6 C5 H5 120.4 . . ?
C1 C6 C5 119.57(19) . . ?
C1 C6 C7 111.03(16) . . ?
C5 C6 C7 129.4(2) . . ?
O1 C7 C8 125.29(17) . . ?
O1 C7 C6 121.10(17) . . ?
C8 C7 C6 113.61(17) . . ?
C7 C8 C9 122.76(18) . . ?
C7 C8 S1 111.71(14) . . ?
C9 C8 S1 125.52(15) . . ?
O2 C9 C8 120.46(18) . . ?
O2 C9 C10 120.34(17) . . ?
C8 C9 C10 119.18(18) . . ?
O3 C10 C9 108.47(16) . . ?
O3 C10 C13 104.68(14) . . ?
C9 C10 C13 113.02(15) . . ?
O3 C10 H10 110.2 . . ?
C9 C10 H10 110.2 . . ?
C13 C10 H10 110.2 . . ?
O4 C11 O3 120.4(2) . . ?
O4 C11 C12 129.9(2) . . ?
O3 C11 C12 109.70(17) . . ?
C11 C12 C13 104.19(17) . . ?
C11 C12 H12A 110.9 . . ?
C13 C12 H12A 110.9 . . ?
C11 C12 H12B 110.9 . . ?
C13 C12 H12B 110.9 . . ?
H12A C12 H12B 108.9 . . ?
C12 C13 C14 116.42(17) . . ?
C12 C13 C10 100.89(15) . . ?
C14 C13 C10 116.53(15) . . ?
C12 C13 H13 107.5 . . ?
C14 C13 H13 107.5 . . ?
C10 C13 H13 107.5 . . ?
C13 C14 H14A 109.5 . . ?
C13 C14 H14B 109.5 . . ?
H14A C14 H14B 109.5 . . ?
C13 C14 H14C 109.5 . . ?
H14A C14 H14C 109.5 . . ?
H14B C14 H14C 109.5 . . ?
C7 O1 H1X 109(2) . . ?
C11 O3 C10 110.24(15) . . ?
C1 S1 C8 90.94(9) . . ?

loop_
_geom_bond_atom_site_label_1
_geom_bond_atom_site_label_2
_geom_bond_distance
_geom_bond_site_symmetry_2
_geom_bond_publ_flag
C1 C6 1.399(3) . ?
C1 C2 1.399(3) . ?
C1 S1 1.732(2) . ?
C2 C3 1.371(3) . ?
C2 H2 0.9300 . ?
C3 C4 1.384(4) . ?
C3 H3 0.9300 . ?
C4 C5 1.366(3) . ?
C4 H4 0.9300 . ?
C5 C6 1.401(3) . ?
C5 H5 0.9300 . ?
C6 C7 1.428(3) . ?
C7 O1 1.335(2) . ?
C7 C8 1.375(3) . ?
C8 C9 1.440(3) . ?
C8 S1 1.748(2) . ?
C9 O2 1.230(2) . ?
C9 C10 1.517(3) . ?
C10 O3 1.437(2) . ?
C10 C13 1.546(2) . ?
C10 H10 0.9800 . ?
C11 O4 1.194(3) . ?
C11 O3 1.352(3) . ?
C11 C12 1.498(3) . ?
C12 C13 1.512(3) . ?
C12 H12A 0.9700 . ?
C12 H12B 0.9700 . ?
C13 C14 1.513(3) . ?
C13 H13 0.9800 . ?
C14 H14A 0.9600 . ?
C14 H14B 0.9600 . ?
C14 H14C 0.9600 . ?
O1 H1X 0.84(3) . ?

loop_
_geom_hbond_atom_site_label_D
_geom_hbond_atom_site_label_H
_geom_hbond_atom_site_label_A
_geom_hbond_distance_DH
_geom_hbond_distance_HA
_geom_hbond_distance_DA
_geom_hbond_angle_DHA
_geom_hbond_site_symmetry_A
O1 H1X O2 0.84(3) 1.96(3) 2.667(2) 142(3) .

loop_
_geom_torsion_atom_site_label_1
_geom_torsion_atom_site_label_2
_geom_torsion_atom_site_label_3
_geom_torsion_atom_site_label_4
_geom_torsion
_geom_torsion_site_symmetry_1
_geom_torsion_site_symmetry_2
_geom_torsion_site_symmetry_3
_geom_torsion_site_symmetry_4
_geom_torsion_publ_flag
C6 C1 C2 C3 -0.9(3) . . . . ?
S1 C1 C2 C3 179.36(16) . . . . ?
C1 C2 C3 C4 0.9(3) . . . . ?
C2 C3 C4 C5 0.0(4) . . . . ?
C3 C4 C5 C6 -0.9(3) . . . . ?
C2 C1 C6 C5 0.0(3) . . . . ?
S1 C1 C6 C5 179.78(15) . . . . ?
C2 C1 C6 C7 -179.56(17) . . . . ?
S1 C1 C6 C7 0.2(2) . . . . ?
C4 C5 C6 C1 0.9(3) . . . . ?
C4 C5 C6 C7 -179.6(2) . . . . ?
C1 C6 C7 O1 179.16(17) . . . . ?
C5 C6 C7 O1 -0.4(3) . . . . ?
C1 C6 C7 C8 -0.3(2) . . . . ?
C5 C6 C7 C8 -179.87(19) . . . . ?
O1 C7 C8 C9 -0.3(3) . . . . ?
C6 C7 C8 C9 179.15(16) . . . . ?
O1 C7 C8 S1 -179.15(16) . . . . ?
C6 C7 C8 S1 0.3(2) . . . . ?
C7 C8 C9 O2 1.1(3) . . . . ?
S1 C8 C9 O2 179.75(15) . . . . ?
C7 C8 C9 C10 179.48(17) . . . . ?
S1 C8 C9 C10 -1.9(2) . . . . ?
O2 C9 C10 O3 -32.9(2) . . . . ?
C8 C9 C10 O3 148.73(16) . . . . ?
O2 C9 C10 C13 82.7(2) . . . . ?
C8 C9 C10 C13 -95.7(2) . . . . ?
O4 C11 C12 C13 -164.1(3) . . . . ?
O3 C11 C12 C13 15.9(3) . . . . ?
C11 C12 C13 C14 -155.19(18) . . . . ?
C11 C12 C13 C10 -28.1(2) . . . . ?
O3 C10 C13 C12 31.4(2) . . . . ?
C9 C10 C13 C12 -86.42(19) . . . . ?
O3 C10 C13 C14 158.46(17) . . . . ?
C9 C10 C13 C14 40.6(2) . . . . ?
O4 C11 O3 C10 -175.0(2) . . . . ?
C12 C11 O3 C10 5.0(3) . . . . ?
C9 C10 O3 C11 97.45(19) . . . . ?
C13 C10 O3 C11 -23.5(2) . . . . ?
C6 C1 S1 C8 -0.02(14) . . . . ?
C2 C1 S1 C8 179.72(18) . . . . ?
C7 C8 S1 C1 -0.17(14) . . . . ?
C9 C8 S1 C1 -178.96(16) . . . . ?
